data_4309881
loop_
_publ_author_name
'Maxim N. Sokolov'
'Pavel A. Abramov'
'Artem L. Gushchin'
'Irina V. Kalinina'
'Dmitry Y. Naumov'
'Alexander V. Virovets'
'Eugenia V. Peresypkina'
'Cristian Vicent'
'Rosa Llusar'
'Vladimir P. Fedin'

_publ_contact_author_address
;Nikolaev Institute of Inorganic Chemistry,
SB Russian Academy of Sciences,
Academition Lavrentiev Avenue 3,
Novosibirsk 90,
630090 Russia
;
_publ_contact_author_email d.y.naumov@ngs.ru
_publ_contact_author_fax 7(3832)344489
_publ_contact_author_name 'Dr. Dmitry Yu. Naumov'
_publ_contact_author_phone 7(3832)344466
_publ_section_title
;
Synthesis and Reactivity of W3Te74+ Clusters and Chalcogen Exchange in the
M3Q7 (M = Mo, W; Q = S, Se, Te) Cluster Family
;
_journal_name_full 'Inorganic Chemistry'
_journal_page_first 8116
_journal_page_last 8124
_journal_paper_doi 10.1021/ic050962c
_journal_volume 44
_journal_year 2005
_chemical_formula_sum 'C6 H15 I2.5 K3 Mo3 N7.5 O4.5 Se7'
_chemical_formula_weight 1539.35
_space_group_IT_number 165
_symmetry_cell_setting rhombohedral
_symmetry_Int_Tables_number 165
_symmetry_space_group_name_Hall '-P 3 2"c'
_symmetry_space_group_name_H-M 'P -3 c 1'
_atom_sites_solution_hydrogens geom
_atom_sites_solution_primary direct
_atom_sites_solution_secondary difmap
_audit_creation_method SHELXL-97
_cell_angle_alpha 90.00
_cell_angle_beta 90.00
_cell_angle_gamma 120.00
_cell_formula_units_Z 4
_cell_length_a 12.9160(15)
_cell_length_b 12.9160(15)
_cell_length_c 23.080(6)
_cell_measurement_reflns_used 20
_cell_measurement_temperature 293(2)
_cell_measurement_theta_max 13.85
_cell_measurement_theta_min 10.64
_cell_volume 3334.4(10)
_computing_cell_refinement 'CD4CA0 (Enraf-Nonius, 1989)'
_computing_data_collection 'CD4CA0 (Enraf-Nonius, 1989)'
_computing_data_reduction 'CADDAT (Enraf-Nonius, 1989)'
_computing_molecular_graphics 'ORTEP-III (Burnett & Johnson, 1996)'
_computing_publication_material 'SHELXL97 (Sheldrick, 1997)'
_computing_structure_refinement 'SHELXL-97 (Sheldrick, 1997)'
_computing_structure_solution 'SHELXS-97 (Sheldrick, 1997)'
_diffrn_ambient_temperature 293(2)
_diffrn_measured_fraction_theta_full 0.999
_diffrn_measured_fraction_theta_max 0.999
_diffrn_measurement_device_type 'Enraf-Nonius CAD4'
_diffrn_measurement_method 2\q/\q
_diffrn_radiation_monochromator graphite
_diffrn_radiation_probe x-ray
_diffrn_radiation_source 'fine-focus sealed tube'
_diffrn_radiation_type MoK\a
_diffrn_radiation_wavelength 0.71073
_diffrn_reflns_av_R_equivalents 0.0546
_diffrn_reflns_av_sigmaI/netI 0.0670
_diffrn_reflns_limit_h_max 15
_diffrn_reflns_limit_h_min 0
_diffrn_reflns_limit_k_max 0
_diffrn_reflns_limit_k_min -15
_diffrn_reflns_limit_l_max 27
_diffrn_reflns_limit_l_min 0
_diffrn_reflns_number 3891
_diffrn_reflns_theta_full 24.98
_diffrn_reflns_theta_max 24.98
_diffrn_reflns_theta_min 1.76
_diffrn_source 'fine-focus sealed tube'
_diffrn_standards_decay_% 0
_diffrn_standards_interval_time 60
_diffrn_standards_number 3
_exptl_absorpt_coefficient_mu 11.470
_exptl_absorpt_correction_T_max 0.2075
_exptl_absorpt_correction_T_min 0.1079
_exptl_absorpt_correction_type empirical
_exptl_absorpt_process_details 'CADDAT (Enraf-Nonius, 1989)'
_exptl_crystal_colour 'dark red'
_exptl_crystal_density_diffrn 3.066
_exptl_crystal_density_method 'not measured'
_exptl_crystal_description prism
_exptl_crystal_F_000 2772
_exptl_crystal_size_max 0.35
_exptl_crystal_size_mid 0.24
_exptl_crystal_size_min 0.20
_refine_diff_density_max 1.783
_refine_diff_density_min -1.036
_refine_diff_density_rms 0.273
_refine_ls_extinction_coef 0
_refine_ls_extinction_expression Fc^*^=kFc[1+0.001xFc^2^\l^3^/sin(2\q)]^-1/4^
_refine_ls_extinction_method none
_refine_ls_goodness_of_fit_ref 0.966
_refine_ls_hydrogen_treatment mixed
_refine_ls_matrix_type full
_refine_ls_number_parameters 110
_refine_ls_number_reflns 1967
_refine_ls_number_restraints 24
_refine_ls_restrained_S_all 0.966
_refine_ls_R_factor_all 0.0627
_refine_ls_R_factor_gt 0.0423
_refine_ls_shift/su_max 0.000
_refine_ls_shift/su_mean 0.000
_refine_ls_structure_factor_coef Fsqd
_refine_ls_weighting_details 'calc w=1/[\s^2^(Fo^2^)+(0.0685P)^2^] where P=(Fo^2^+2Fc^2^)/3'
_refine_ls_weighting_scheme calc
_refine_ls_wR_factor_gt 0.1112
_refine_ls_wR_factor_ref 0.1185
_reflns_number_gt 1408
_reflns_number_total 1967
_reflns_threshold_expression >2sigma(I)
_cod_data_source_file ic050962csi20050614_030518.cif
_cod_data_source_block pa21
_cod_original_formula_sum 'C6 H15 I2.50 K3 Mo3 N7.50 O4.50 Se7'
_cod_database_code 4309881

loop_
_symmetry_equiv_pos_as_xyz
'x, y, z'
'-y, x-y, z'
'-x+y, -x, z'
'x-y, -y, -z+1/2'
'-x, -x+y, -z+1/2'
'y, x, -z+1/2'
'-x, -y, -z'
'y, -x+y, -z'
'x-y, x, -z'
'-x+y, y, z-1/2'
'x, x-y, z-1/2'
'-y, -x, z-1/2'

loop_
_atom_site_label
_atom_site_type_symbol
_atom_site_fract_x
_atom_site_fract_y
_atom_site_fract_z
_atom_site_U_iso_or_equiv
_atom_site_adp_type
_atom_site_occupancy
_atom_site_symmetry_multiplicity
_atom_site_calc_flag
_atom_site_refinement_flags
_atom_site_disorder_assembly
_atom_site_disorder_group
Mo1 Mo 0.70550(7) 0.47222(7) 0.41084(3) 0.0210(3) Uani 1 1 d . . .
Se1 Se 0.48021(9) 0.40624(9) 0.39668(4) 0.0292(3) Uani 1 1 d . . .
Se2 Se 0.54233(8) 0.38089(8) 0.48865(4) 0.0256(3) Uani 1 1 d . . .
Se3 Se 0.6667 0.3333 0.32558(7) 0.0222(4) Uani 1 3 d S . .
C11 C 0.7429(9) 0.5994(9) 0.3427(4) 0.032(2) Uani 1 1 d . . .
N11 N 0.7645(10) 0.6729(9) 0.3098(5) 0.052(3) Uani 1 1 d . . .
C12 C 0.7499(10) 0.6374(10) 0.4556(5) 0.035(3) Uani 1 1 d . . .
N12 N 0.7722(11) 0.7237(10) 0.4769(5) 0.062(3) Uani 1 1 d . . .
I1 I 0.43093(9) 0.43093(9) 0.2500 0.0513(4) Uani 1 2 d S . .
I2 I 0.6667 0.3333 0.61066(6) 0.0508(4) Uani 1 3 d S . .
K1 K 0.5861(4) 0.7427(4) 0.30376(16) 0.0792(11) Uani 1 1 d . . .
O1 O 0.7173(16) 0.8682(16) 0.4001(7) 0.140(6) Uani 1 1 d U . .
N1 N 1.0000 0.854(3) 0.2500 0.154(12) Uani 0.83 2 d SPU . .
N2 N 1.0000 1.0000 0.5000 0.117(12) Uani 0.50 6 d SPU . .
O2 O 0.962(3) 0.897(3) 0.3605(14) 0.139(12) Uani 0.50 1 d PU . .

loop_
_atom_site_aniso_label
_atom_site_aniso_U_11
_atom_site_aniso_U_22
_atom_site_aniso_U_33
_atom_site_aniso_U_23
_atom_site_aniso_U_13
_atom_site_aniso_U_12
Mo1 0.0203(5) 0.0176(4) 0.0251(5) -0.0004(3) -0.0016(3) 0.0095(3)
Se1 0.0242(5) 0.0291(6) 0.0386(6) -0.0022(4) -0.0031(4) 0.0166(5)
Se2 0.0255(5) 0.0247(5) 0.0283(6) -0.0033(4) 0.0009(4) 0.0137(4)
Se3 0.0208(5) 0.0208(5) 0.0250(9) 0.000 0.000 0.0104(3)
C11 0.034(6) 0.032(6) 0.029(6) 0.003(5) -0.006(5) 0.017(5)
N11 0.072(8) 0.038(6) 0.050(6) 0.012(5) 0.003(5) 0.031(6)
C12 0.042(6) 0.027(6) 0.035(6) -0.010(5) -0.004(5) 0.017(5)
N12 0.080(9) 0.038(6) 0.079(8) -0.019(6) -0.015(7) 0.038(6)
I1 0.0519(6) 0.0519(6) 0.0520(7) 0.0060(3) -0.0060(3) 0.0274(6)
I2 0.0613(6) 0.0613(6) 0.0299(7) 0.000 0.000 0.0307(3)
K1 0.092(3) 0.106(3) 0.071(2) 0.020(2) 0.025(2) 0.072(3)
O1 0.169(10) 0.149(9) 0.131(9) -0.011(7) 0.003(7) 0.102(8)
N1 0.149(13) 0.152(14) 0.161(15) 0.003(4) 0.007(9) 0.075(7)
N2 0.116(12) 0.116(12) 0.119(16) 0.000 0.000 0.058(6)
O2 0.129(14) 0.132(14) 0.149(15) 0.003(9) -0.002(9) 0.060(10)

loop_
_atom_type_symbol
_atom_type_description
_atom_type_scat_dispersion_real
_atom_type_scat_dispersion_imag
_atom_type_scat_source
Mo Mo -1.6832 0.6857 'International Tables Vol C Tables 4.2.6.8 and 6.1.1.4'
Se Se -0.0929 2.2259 'International Tables Vol C Tables 4.2.6.8 and 6.1.1.4'
C C 0.0033 0.0016 'International Tables Vol C Tables 4.2.6.8 and 6.1.1.4'
N N 0.0061 0.0033 'International Tables Vol C Tables 4.2.6.8 and 6.1.1.4'
I I -0.4742 1.8119 'International Tables Vol C Tables 4.2.6.8 and 6.1.1.4'
H H 0.0000 0.0000 'International Tables Vol C Tables 4.2.6.8 and 6.1.1.4'
O O 0.0106 0.0060 'International Tables Vol C Tables 4.2.6.8 and 6.1.1.4'
K K 0.2009 0.2494 'International Tables Vol C Tables 4.2.6.8 and 6.1.1.4'

loop_
_geom_angle_atom_site_label_1
_geom_angle_atom_site_label_2
_geom_angle_atom_site_label_3
_geom_angle
_geom_angle_site_symmetry_1
_geom_angle_site_symmetry_3
_geom_angle_publ_flag
C11 Mo1 C12 75.5(4) . . ?
C11 Mo1 Se3 82.1(3) . . ?
C12 Mo1 Se3 157.5(3) . . ?
C11 Mo1 Se2 131.9(3) . 3_665 ?
C12 Mo1 Se2 83.2(3) . 3_665 ?
Se3 Mo1 Se2 113.28(4) . 3_665 ?
C11 Mo1 Se2 133.1(3) . . ?
C12 Mo1 Se2 82.6(3) . . ?
Se3 Mo1 Se2 113.04(4) . . ?
Se2 Mo1 Se2 84.40(5) 3_665 . ?
C11 Mo1 Se1 86.9(3) . . ?
C12 Mo1 Se1 94.8(3) . . ?
Se3 Mo1 Se1 83.00(3) . . ?
Se2 Mo1 Se1 138.09(5) 3_665 . ?
Se2 Mo1 Se1 53.98(4) . . ?
C11 Mo1 Se1 85.8(3) . 3_665 ?
C12 Mo1 Se1 96.1(3) . 3_665 ?
Se3 Mo1 Se1 82.90(3) . 3_665 ?
Se2 Mo1 Se1 54.00(4) 3_665 3_665 ?
Se2 Mo1 Se1 138.03(4) . 3_665 ?
Se1 Mo1 Se1 164.89(6) . 3_665 ?
C11 Mo1 Mo1 126.5(3) . 2_655 ?
C12 Mo1 Mo1 139.2(3) . 2_655 ?
Se3 Mo1 Mo1 56.84(2) . 2_655 ?
Se2 Mo1 Mo1 97.52(3) 3_665 2_655 ?
Se2 Mo1 Mo1 57.04(3) . 2_655 ?
Se1 Mo1 Mo1 58.01(4) . 2_655 ?
Se1 Mo1 Mo1 117.31(4) 3_665 2_655 ?
C11 Mo1 Mo1 125.8(3) . 3_665 ?
C12 Mo1 Mo1 140.1(3) . 3_665 ?
Se3 Mo1 Mo1 56.84(2) . 3_665 ?
Se2 Mo1 Mo1 57.28(3) 3_665 3_665 ?
Se2 Mo1 Mo1 97.35(3) . 3_665 ?
Se1 Mo1 Mo1 117.49(4) . 3_665 ?
Se1 Mo1 Mo1 57.83(4) 3_665 3_665 ?
Mo1 Mo1 Mo1 60.0 2_655 3_665 ?
Se2 Se1 Mo1 61.96(4) . . ?
Se2 Se1 Mo1 61.69(4) . 2_655 ?
Mo1 Se1 Mo1 64.15(4) . 2_655 ?
Se1 Se2 Mo1 64.31(4) . 2_655 ?
Se1 Se2 Mo1 64.05(4) . . ?
Mo1 Se2 Mo1 65.68(4) 2_655 . ?
Mo1 Se3 Mo1 66.32(5) 3_665 2_655 ?
Mo1 Se3 Mo1 66.32(5) 3_665 . ?
Mo1 Se3 Mo1 66.32(5) 2_655 . ?
N11 C11 Mo1 174.9(10) . . ?
N11 C11 K1 50.8(7) . 6 ?
Mo1 C11 K1 134.3(4) . 6 ?
N11 C11 K1 49.3(7) . . ?
Mo1 C11 K1 129.0(4) . . ?
K1 C11 K1 77.5(2) 6 . ?
C11 N11 K1 110.9(8) . 6 ?
C11 N11 K1 113.2(9) . . ?
K1 N11 K1 98.2(3) 6 . ?
N12 C12 Mo1 177.7(11) . . ?
K1 I1 K1 118.03(13) 3_565 5_655 ?
K1 I1 K1 86.17(11) 3_565 . ?
K1 I1 K1 154.91(5) 5_655 . ?
K1 I1 K1 154.91(5) 3_565 6 ?
K1 I1 K1 86.17(11) 5_655 6 ?
K1 I1 K1 70.88(11) . 6 ?
K1 I2 K1 91.44(10) 8_556 9_656 ?
K1 I2 K1 91.44(10) 8_556 7_666 ?
K1 I2 K1 91.44(10) 9_656 7_666 ?
O1 K1 N11 126.4(4) . 6 ?
O1 K1 N11 78.0(4) . . ?
N11 K1 N11 74.6(3) 6 . ?
O1 K1 C11 141.6(4) . 6 ?
N11 K1 C11 18.3(3) 6 6 ?
N11 K1 C11 90.0(3) . 6 ?
O1 K1 C11 75.9(4) . . ?
N11 K1 C11 89.2(3) 6 . ?
N11 K1 C11 17.5(3) . . ?
C11 K1 C11 102.5(2) 6 . ?
O1 K1 I2 85.6(4) . 7_666 ?
N11 K1 I2 145.2(2) 6 7_666 ?
N11 K1 I2 131.8(2) . 7_666 ?
C11 K1 I2 127.0(2) 6 7_666 ?
C11 K1 I2 114.4(2) . 7_666 ?
O1 K1 I1 92.2(4) . 2_665 ?
N11 K1 I1 78.1(2) 6 2_665 ?
N11 K1 I1 136.5(2) . 2_665 ?
C11 K1 I1 71.72(19) 6 2_665 ?
C11 K1 I1 152.6(2) . 2_665 ?
I2 K1 I1 88.55(8) 7_666 2_665 ?
O1 K1 I1 138.1(4) . . ?
N11 K1 I1 76.6(2) 6 . ?
N11 K1 I1 76.0(2) . . ?
C11 K1 I1 70.47(19) 6 . ?
C11 K1 I1 69.53(19) . . ?
I2 K1 I1 87.84(9) 7_666 . ?
I1 K1 I1 128.98(12) 2_665 . ?
O1 K1 K1 116.4(4) . 6 ?
N11 K1 K1 41.4(2) 6 6 ?
N11 K1 K1 40.4(2) . 6 ?
C11 K1 K1 52.21(19) 6 6 ?
C11 K1 K1 50.33(18) . 6 ?
I2 K1 K1 141.72(7) 7_666 6 ?
I1 K1 K1 119.25(12) 2_665 6 ?
I1 K1 K1 54.56(5) . 6 ?
O1 K1 K1 126.0(4) . 3_565 ?
N11 K1 K1 107.5(2) 6 3_565 ?
N11 K1 K1 117.1(3) . 3_565 ?
C11 K1 K1 92.0(2) 6 3_565 ?
C11 K1 K1 104.0(2) . 3_565 ?
I2 K1 K1 44.28(5) 7_666 3_565 ?
I1 K1 K1 103.02(7) 2_665 3_565 ?
I1 K1 K1 46.54(9) . 3_565 ?
K1 K1 K1 100.55(6) 6 3_565 ?
O1 K1 K1 101.4(4) . 2_665 ?
N11 K1 K1 108.7(2) 6 2_665 ?
N11 K1 K1 176.0(2) . 2_665 ?
C11 K1 K1 92.80(19) 6 2_665 ?
C11 K1 K1 158.5(2) . 2_665 ?
I2 K1 K1 44.28(5) 7_666 2_665 ?
I1 K1 K1 47.29(7) 2_665 2_665 ?
I1 K1 K1 102.33(9) . 2_665 ?
K1 K1 K1 141.27(8) 6 2_665 ?
K1 K1 K1 60.0 3_565 2_665 ?

loop_
_geom_bond_atom_site_label_1
_geom_bond_atom_site_label_2
_geom_bond_distance
_geom_bond_site_symmetry_2
_geom_bond_publ_flag
Mo1 C11 2.148(10) . ?
Mo1 C12 2.173(10) . ?
Mo1 Se3 2.5382(15) . ?
Mo1 Se2 2.5566(12) 3_665 ?
Mo1 Se2 2.5635(13) . ?
Mo1 Se1 2.6116(13) . ?
Mo1 Se1 2.6168(13) 3_665 ?
Mo1 Mo1 2.7766(14) 2_655 ?
Mo1 Mo1 2.7766(14) 3_665 ?
Se1 Se2 2.3492(15) . ?
Se1 Mo1 2.6168(13) 2_655 ?
Se2 Mo1 2.5566(12) 2_655 ?
Se3 Mo1 2.5382(15) 3_665 ?
Se3 Mo1 2.5382(15) 2_655 ?
C11 N11 1.135(13) . ?
C11 K1 3.384(11) 6 ?
C11 K1 3.475(11) . ?
N11 K1 2.809(11) 6 ?
N11 K1 2.867(11) . ?
C12 N12 1.117(14) . ?
I1 K1 3.656(4) 3_565 ?
I1 K1 3.656(4) 5_655 ?
I1 K1 3.701(4) . ?
I1 K1 3.701(4) 6 ?
I2 K1 3.510(4) 8_556 ?
I2 K1 3.510(4) 9_656 ?
I2 K1 3.510(4) 7_666 ?
K1 O1 2.774(17) . ?
K1 N11 2.809(11) 6 ?
K1 C11 3.384(11) 6 ?
K1 I2 3.510(4) 7_666 ?
K1 I1 3.656(4) 2_665 ?
K1 K1 4.292(7) 6 ?
K1 K1 5.026(7) 3_565 ?
K1 K1 5.026(7) 2_665 ?
